data_4125704
loop_
_publ_author_name
'Saha, Subhankar'
'Desiraju, Gautam R.'

_publ_section_title
;
 Crystal Engineering of Hand-Twisted Helical Crystals.
;
_journal_issue 5
_journal_name_full 'Journal of the American Chemical Society'
_journal_page_first 1975
_journal_page_last 1983
_journal_paper_doi 10.1021/jacs.6b11835
_journal_volume 139
_journal_year 2017
_chemical_formula_sum 'C14 H10 I N O4'
_chemical_formula_weight 383.13
_chemical_name_systematic
;
 ?
;
_space_group_IT_number 19
_symmetry_cell_setting orthorhombic
_symmetry_space_group_name_Hall 'P 2ac 2ab'
_symmetry_space_group_name_H-M 'P 21 21 21'
_atom_sites_solution_hydrogens geom
_atom_sites_solution_primary direct
_atom_sites_solution_secondary difmap
_audit_creation_method SHELXL-97
_cell_angle_alpha 90.00
_cell_angle_beta 90.00
_cell_angle_gamma 90.00
_cell_formula_units_Z 4
_cell_length_a 3.9824(16)
_cell_length_b 12.681(5)
_cell_length_c 27.238(11)
_cell_measurement_reflns_used 4486
_cell_measurement_temperature 150(2)
_cell_measurement_theta_max 33.6
_cell_measurement_theta_min 1.8
_cell_volume 1375.5(10)
_computing_cell_refinement
;
CrystalClear-SM Expert 2.0 rc14 (Rigaku, 2009)
;
_computing_data_collection
;
CrystalClear-SM Expert 2.0 rc14 (Rigaku, 2009)
;
_computing_data_reduction
;
CrystalClear-SM Expert 2.0 rc14 (Rigaku, 2009)
;
_computing_structure_refinement 'SHELXL-97 (Sheldrick, 2008)'
_computing_structure_solution 'SHELXL-97 (Sheldrick, 2008)'
_diffrn_ambient_temperature 150(2)
_diffrn_detector_area_resol_mean 13.6612
_diffrn_measured_fraction_theta_full 0.995
_diffrn_measured_fraction_theta_max 0.995
_diffrn_measurement_device
;
XtaLABmini: Fixed Chi 2 circle
;
_diffrn_measurement_device_type
;
Rigaku Mercury375R (2x2 bin mode)
;
_diffrn_measurement_method 'profile data from \w-scans'
_diffrn_radiation_monochromator graphite
_diffrn_radiation_source 'fine-focus sealed tube'
_diffrn_radiation_type MoK\a
_diffrn_radiation_wavelength 0.71073
_diffrn_reflns_av_R_equivalents 0.1228
_diffrn_reflns_av_sigmaI/netI 0.0769
_diffrn_reflns_limit_h_max 5
_diffrn_reflns_limit_h_min -5
_diffrn_reflns_limit_k_max 16
_diffrn_reflns_limit_k_min -16
_diffrn_reflns_limit_l_max 34
_diffrn_reflns_limit_l_min -34
_diffrn_reflns_number 11455
_diffrn_reflns_theta_full 27.00
_diffrn_reflns_theta_max 27.00
_diffrn_reflns_theta_min 1.50
_exptl_absorpt_coefficient_mu 2.340
_exptl_absorpt_correction_T_max 0.7997
_exptl_absorpt_correction_T_min 0.6271
_exptl_absorpt_correction_type multi-scan
_exptl_absorpt_process_details 'Jacobson, R. (1998) Private communication'
_exptl_crystal_colour Colourless
_exptl_crystal_density_diffrn 1.850
_exptl_crystal_density_method 'not measured'
_exptl_crystal_description Needle
_exptl_crystal_F_000 744
_exptl_crystal_size_max 0.22
_exptl_crystal_size_mid 0.12
_exptl_crystal_size_min 0.10
_refine_diff_density_max 0.758
_refine_diff_density_min -1.925
_refine_diff_density_rms 0.319
_refine_ls_abs_structure_details 'Flack H D (1983), Acta Cryst. A39, 876-881'
_refine_ls_abs_structure_Flack -0.02(5)
_refine_ls_extinction_method none
_refine_ls_goodness_of_fit_ref 1.149
_refine_ls_hydrogen_treatment mixed
_refine_ls_matrix_type full
_refine_ls_number_parameters 181
_refine_ls_number_reflns 2960
_refine_ls_number_restraints 0
_refine_ls_restrained_S_all 1.149
_refine_ls_R_factor_all 0.0487
_refine_ls_R_factor_gt 0.0452
_refine_ls_shift/su_max 0.040
_refine_ls_shift/su_mean 0.009
_refine_ls_structure_factor_coef Fsqd
_refine_ls_weighting_details 'calc w=1/[\s^2^(Fo^2^)+(0.0810P)^2^+0.3946P] where P=(Fo^2^+2Fc^2^)/3'
_refine_ls_weighting_scheme calc
_refine_ls_wR_factor_gt 0.1278
_refine_ls_wR_factor_ref 0.1471
_reflns_number_gt 2841
_reflns_number_total 2960
_reflns_threshold_expression >2\s(I)
_cod_data_source_file ja6b11835_si_004.cif
_cod_data_source_block 3b
_cod_depositor_comments
;
The following automatic conversions were performed:

'_symmetry_cell_setting' value 'Orthorhombic' changed to
'orthorhombic' according to
/home/data/users/saulius/crontab/automatic-downloads/current/ACS/lib/dictionaries/cif_core.dic
dictionary named 'cif_core.dic' version 2.4.2 from 2011-04-26.

Automatic conversion script
Id: cif_fix_values 4973 2017-02-22 13:04:09Z antanas 
;
_cod_original_cell_volume 1375.6(9)
_cod_original_sg_symbol_H-M P212121
_cod_database_code 4125704

loop_
_symmetry_equiv_pos_as_xyz
'x, y, z'
'-x+1/2, -y, z+1/2'
'-x, y+1/2, -z+1/2'
'x+1/2, -y+1/2, -z'

loop_
_atom_site_label
_atom_site_type_symbol
_atom_site_fract_x
_atom_site_fract_y
_atom_site_fract_z
_atom_site_U_iso_or_equiv
_atom_site_adp_type
_atom_site_occupancy
_atom_site_symmetry_multiplicity
_atom_site_calc_flag
_atom_site_refinement_flags
C002 C 0.1803(18) -0.1572(5) 0.8615(2) 0.0301(14) Uani 1 1 d .
H002 H 0.2151 -0.2267 0.8734 0.036 Uiso 1 1 calc R
C004 C 0.2980(16) 0.3371(4) 0.9480(2) 0.0247(12) Uani 1 1 d .
H004 H 0.1750 0.2909 0.9687 0.030 Uiso 1 1 calc R
C006 C -0.0348(16) -0.0403(5) 0.7973(2) 0.0225(12) Uani 1 1 d .
C007 C 0.2258(19) 0.0299(4) 0.87077(17) 0.0213(11) Uani 1 1 d .
C010 C 0.5538(17) 0.3742(5) 0.8688(2) 0.0262(13) Uani 1 1 d .
H010 H 0.6102 0.3518 0.8365 0.031 Uiso 1 1 calc R
C011 C 0.4047(15) 0.4350(5) 0.9647(2) 0.0215(11) Uani 1 1 d .
H011 H 0.3600 0.4554 0.9976 0.026 Uiso 1 1 calc R
C012 C 0.0570(17) 0.0447(5) 0.8261(2) 0.0234(13) Uani 1 1 d .
H012 H 0.0050 0.1141 0.8154 0.028 Uiso 1 1 calc R
C013 C 0.3771(16) 0.3085(4) 0.8996(2) 0.0230(12) Uani 1 1 d .
C015 C 0.3539(15) 0.1209(5) 0.9000(2) 0.0234(12) Uani 1 1 d .
C016 C 0.281(2) -0.0698(4) 0.88862(19) 0.0263(13) Uani 1 1 d .
H016 H 0.3881 -0.0792 0.9195 0.032 Uiso 1 1 calc R
C017 C 0.5766(15) 0.5035(5) 0.9337(2) 0.0204(11) Uani 1 1 d .
C018 C -0.221(2) -0.0199(5) 0.7493(2) 0.0310(13) Uani 1 1 d .
H01A H -0.2733 -0.0873 0.7334 0.046 Uiso 1 1 calc R
H01B H -0.0797 0.0226 0.7274 0.046 Uiso 1 1 calc R
H01C H -0.4302 0.0182 0.7561 0.046 Uiso 1 1 calc R
C019 C 0.0271(18) -0.1394(5) 0.8164(2) 0.0271(14) Uani 1 1 d .
C027 C 0.6502(17) 0.4749(5) 0.8854(2) 0.0244(12) Uani 1 1 d .
H027 H 0.7634 0.5225 0.8642 0.029 Uiso 1 1 calc R
N1 N -0.0602(18) -0.2334(5) 0.7874(2) 0.0361(15) Uani 1 1 d .
O1 O 0.2604(14) 0.2137(3) 0.87891(14) 0.0266(9) Uani 1 1 d .
O2 O 0.5195(16) 0.1141(4) 0.93618(18) 0.0409(14) Uani 1 1 d .
O3 O 0.025(2) -0.2343(5) 0.7440(2) 0.067(2) Uani 1 1 d .
O4 O -0.1998(17) -0.3054(4) 0.8073(2) 0.0457(14) Uani 1 1 d .
I1 I 0.73819(10) 0.64969(3) 0.960661(13) 0.02456(17) Uani 1 1 d .

loop_
_atom_site_aniso_label
_atom_site_aniso_U_11
_atom_site_aniso_U_22
_atom_site_aniso_U_33
_atom_site_aniso_U_23
_atom_site_aniso_U_13
_atom_site_aniso_U_12
C002 0.042(4) 0.017(3) 0.031(3) 0.005(2) 0.003(3) -0.004(3)
C004 0.029(3) 0.023(3) 0.023(2) 0.000(2) 0.002(2) -0.002(3)
C006 0.032(3) 0.018(3) 0.017(2) 0.000(2) 0.002(2) -0.004(3)
C007 0.026(3) 0.019(2) 0.019(2) 0.0011(17) 0.004(2) 0.004(3)
C010 0.037(4) 0.023(3) 0.018(3) -0.004(2) -0.002(2) -0.004(3)
C011 0.022(3) 0.021(3) 0.022(3) -0.004(2) 0.003(2) 0.001(2)
C012 0.035(4) 0.013(3) 0.022(3) -0.001(2) 0.000(2) -0.003(3)
C013 0.029(3) 0.015(3) 0.026(3) -0.004(2) -0.006(2) -0.001(2)
C015 0.027(3) 0.020(3) 0.023(3) 0.002(2) -0.001(2) 0.006(2)
C016 0.041(4) 0.016(2) 0.022(2) 0.0032(18) -0.001(3) 0.001(3)
C017 0.015(3) 0.019(3) 0.027(3) -0.003(2) -0.006(2) 0.003(2)
C018 0.041(4) 0.029(3) 0.023(2) -0.002(2) -0.004(3) -0.005(3)
C019 0.039(4) 0.018(3) 0.025(3) -0.005(2) 0.004(3) -0.003(3)
C027 0.032(3) 0.018(3) 0.024(3) 0.000(2) 0.002(2) -0.003(2)
N1 0.055(4) 0.018(3) 0.035(3) -0.008(2) 0.001(3) 0.001(3)
O1 0.039(2) 0.0127(17) 0.0285(18) 0.0005(14) -0.014(2) -0.005(2)
O2 0.068(4) 0.028(2) 0.027(2) -0.002(2) -0.020(3) 0.009(3)
O3 0.138(7) 0.031(3) 0.034(3) -0.013(2) 0.014(3) -0.011(4)
O4 0.062(4) 0.024(2) 0.052(3) -0.006(2) 0.009(3) -0.009(3)
I1 0.0203(2) 0.0192(3) 0.0342(3) -0.00691(12) 0.00043(17) -0.00212(18)

loop_
_atom_type_symbol
_atom_type_description
_atom_type_scat_dispersion_real
_atom_type_scat_dispersion_imag
_atom_type_scat_source
C C 0.0033 0.0016 'International Tables Vol C Tables 4.2.6.8 and 6.1.1.4'
H H 0.0000 0.0000 'International Tables Vol C Tables 4.2.6.8 and 6.1.1.4'
N N 0.0061 0.0033 'International Tables Vol C Tables 4.2.6.8 and 6.1.1.4'
O O 0.0106 0.0060 'International Tables Vol C Tables 4.2.6.8 and 6.1.1.4'
I I -0.4742 1.8119 'International Tables Vol C Tables 4.2.6.8 and 6.1.1.4'

loop_
_geom_angle_atom_site_label_1
_geom_angle_atom_site_label_2
_geom_angle_atom_site_label_3
_geom_angle
C019 C002 C016 117.9(5)
C019 C002 H002 121.0
C016 C002 H002 121.1
C011 C004 C013 118.1(5)
C011 C004 H004 121.0
C013 C004 H004 121.0
C012 C006 C019 116.7(5)
C012 C006 C018 118.8(5)
C019 C006 C018 124.3(6)
C016 C007 C012 120.4(5)
C016 C007 C015 117.9(5)
C012 C007 C015 121.6(5)
C013 C010 C027 119.4(5)
C013 C010 H010 120.3
C027 C010 H010 120.3
C004 C011 C017 120.6(5)
C004 C011 H011 119.7
C017 C011 H011 119.7
C006 C012 C007 121.0(5)
C006 C012 H012 119.5
C007 C012 H012 119.5
C010 C013 C004 122.1(5)
C010 C013 O1 116.2(5)
C004 C013 O1 121.6(5)
O2 C015 O1 124.4(6)
O2 C015 C007 125.1(6)
O1 C015 C007 110.4(5)
C007 C016 C002 119.9(6)
C007 C016 H016 120.0
C002 C016 H016 120.0
C011 C017 C027 120.9(6)
C011 C017 I1 119.4(4)
C027 C017 I1 119.7(4)
C006 C018 H01A 109.5
C006 C018 H01B 109.5
H01A C018 H01B 109.5
C006 C018 H01C 109.5
H01A C018 H01C 109.5
H01B C018 H01C 109.5
C006 C019 C002 123.9(6)
C006 C019 N1 119.5(6)
C002 C019 N1 116.6(5)
C017 C027 C010 118.8(6)
C017 C027 H027 120.6
C010 C027 H027 120.6
O4 N1 O3 123.8(6)
O4 N1 C019 118.9(5)
O3 N1 C019 117.3(6)
C015 O1 C013 118.6(4)

loop_
_geom_bond_atom_site_label_1
_geom_bond_atom_site_label_2
_geom_bond_distance
C002 C019 1.391(9)
C002 C016 1.390(8)
C002 H002 0.9500
C004 C011 1.389(8)
C004 C013 1.402(8)
C004 H004 0.9500
C006 C012 1.382(8)
C006 C019 1.382(8)
C006 C018 1.527(8)
C007 C016 1.373(7)
C007 C012 1.404(8)
C007 C015 1.492(8)
C010 C013 1.377(9)
C010 C027 1.408(8)
C010 H010 0.9500
C011 C017 1.392(9)
C011 H011 0.9500
C012 H012 0.9500
C013 O1 1.407(6)
C015 O2 1.188(8)
C015 O1 1.361(7)
C016 H016 0.9500
C017 C027 1.395(8)
C017 I1 2.095(6)
C018 H01A 0.9800
C018 H01B 0.9800
C018 H01C 0.9800
C019 N1 1.471(8)
C027 H027 0.9500
N1 O4 1.199(8)
N1 O3 1.229(8)

loop_
_geom_torsion_atom_site_label_1
_geom_torsion_atom_site_label_2
_geom_torsion_atom_site_label_3
_geom_torsion_atom_site_label_4
_geom_torsion
C013 C004 C011 C017 1.8(9)
C019 C006 C012 C007 4.3(10)
C018 C006 C012 C007 179.4(6)
C016 C007 C012 C006 -4.9(10)
C015 C007 C012 C006 174.4(6)
C027 C010 C013 C004 -2.0(10)
C027 C010 C013 O1 173.8(6)
C011 C004 C013 C010 -0.3(10)
C011 C004 C013 O1 -176.0(6)
C016 C007 C015 O2 5.0(10)
C012 C007 C015 O2 -174.2(7)
C016 C007 C015 O1 -176.2(6)
C012 C007 C015 O1 4.5(9)
C012 C007 C016 C002 2.3(10)
C015 C007 C016 C002 -176.9(7)
C019 C002 C016 C007 0.5(11)
C004 C011 C017 C027 -1.0(10)
C004 C011 C017 I1 -179.3(5)
C012 C006 C019 C002 -1.5(10)
C018 C006 C019 C002 -176.2(7)
C012 C006 C019 N1 -179.2(6)
C018 C006 C019 N1 6.1(10)
C016 C002 C019 C006 -0.9(11)
C016 C002 C019 N1 176.8(6)
C011 C017 C027 C010 -1.3(9)
I1 C017 C027 C010 176.9(5)
C013 C010 C027 C017 2.8(10)
C006 C019 N1 O4 -135.3(7)
C002 C019 N1 O4 46.8(10)
C006 C019 N1 O3 46.8(11)
C002 C019 N1 O3 -131.1(8)
O2 C015 O1 C013 2.8(10)
C007 C015 O1 C013 -175.9(6)
C010 C013 O1 C015 123.1(6)
C004 C013 O1 C015 -61.0(8)
